data_2002866
loop_
_publ_author_name
'Mueller-Buschbaum, Hk'
'Tams, G'

_publ_section_title
;
Zur Kristallstruktur von Oxometallaten A M2 O4: Ca Ga(2-x) M(x) O4 mit
M= Fe, Al und M= Cr; Ca Ga.7 Fe.7 Al.6 O4 und Ca Ga1.65 Cr.3
;
_journal_name_full 'Journal of the Less-Common Metals'
_journal_page_first 163
_journal_page_last 169
_journal_paper_doi 10.1016/0022-5088(91)90273-7
_journal_volume 171
_journal_year 1991
_chemical_formula_structural 'Ca Ga0.7 Fe0.7 Al0.6 O4'
_chemical_formula_sum 'Al0.6 Ca Fe0.7 Ga0.7 O4'
_chemical_name_systematic
;
Calcium gallium iron aluminum oxide (1/0.7/0.7/0.6/4)
;
_space_group_IT_number 14
_symmetry_cell_setting monoclinic
_symmetry_Int_Tables_number 14
_symmetry_space_group_name_Hall '-P 2ybc'
_symmetry_space_group_name_H-M 'P 1 21/c 1'
_cell_angle_alpha 90
_cell_angle_beta 94.68
_cell_angle_gamma 90
_cell_formula_units_Z 8
_cell_length_a 7.9599(44)
_cell_length_b 8.7479(53)
_cell_length_c 10.4638(64)
_cell_volume 726.2
_refine_ls_R_factor_all 0.052
_cod_original_formula_sum 'Al.6 Ca Fe.7 Ga.7 O4'
_cod_database_code 2002866

loop_
_symmetry_equiv_pos_as_xyz
x,y,z
-x,1/2+y,1/2-z
-x,-y,-z
x,1/2-y,1/2+z

loop_
_atom_site_label
_atom_site_type_symbol
_atom_site_symmetry_multiplicity
_atom_site_Wyckoff_symbol
_atom_site_fract_x
_atom_site_fract_y
_atom_site_fract_z
_atom_site_occupancy
_atom_site_attached_hydrogens
_atom_site_calc_flag
Ca1 Ca2+ 4 e 0.5363(7) 0.2400(6) 0.3544(5) 1. 0 d
Ca2 Ca2+ 4 e 0.9991(7) 0.2143(6) 0.3698(5) 1. 0 d
Ga1 Ga3+ 4 e 0.2904(5) 0.3913(5) 0.1180(4) 0.35 0 d
Fe1 Fe3+ 4 e 0.2904(5) 0.3913(5) 0.1180(4) 0.35 0 d
Al1 Al3+ 4 e 0.2904(5) 0.3913(5) 0.1180(4) 0.3 0 d
Ga2 Ga3+ 4 e 0.6973(5) 0.4041(5) 0.1099(3) 0.35 0 d
Fe2 Fe3+ 4 e 0.6973(5) 0.4041(5) 0.1099(3) 0.35 0 d
Al2 Al3+ 4 e 0.6973(5) 0.4041(5) 0.1099(3) 0.3 0 d
Ga3 Ga3+ 4 e 0.8216(5) 0.5554(6) 0.3610(4) 0.35 0 d
Fe3 Fe3+ 4 e 0.8216(5) 0.5554(6) 0.3610(4) 0.35 0 d
Al3 Al3+ 4 e 0.8216(5) 0.5554(6) 0.3610(4) 0.3 0 d
Ga4 Ga3+ 4 e 0.2319(6) 0.5589(6) 0.3691(4) 0.35 0 d
Fe4 Fe3+ 4 e 0.2319(6) 0.5589(6) 0.3691(4) 0.35 0 d
Al4 Al3+ 4 e 0.2319(6) 0.5589(6) 0.3691(4) 0.3 0 d
O1 O2- 4 e 0.361(2) 0.435(2) 0.281(2) 1. 0 d
O2 O2- 4 e 0.730(2) 0.421(2) 0.459(2) 1. 0 d
O3 O2- 4 e 0.144(2) 0.242(2) 0.068(2) 1. 0 d
O4 O2- 4 e 0.486(2) 0.340(2) 0.055(2) 1. 0 d
O5 O2- 4 e 0.026(2) 0.482(2) 0.328(2) 1. 0 d
O6 O2- 4 e 0.210(2) 0.568(2) 0.041(2) 1. 0 d
O7 O2- 4 e 0.719(2) 0.584(2) 0.201(2) 1. 0 d
O8 O2- 4 e 0.764(2) 0.246(2) 0.211(2) 1. 0 d

loop_
_atom_type_symbol
_atom_type_oxidation_number
Ca2+ 2.000
Ga3+ 3.000
Fe3+ 3.000
Al3+ 3.000
O2- -2.000
